data_2206087
loop_
_publ_author_name
'Ng, Seik Weng'

_publ_section_title
;Redetermination of
 <small>L</small>-(--)-dichloro(<i>N,N</i>-diethyldithiocarbamato)(\b-menthoxycarbonylethyl)tin(IV)
;
_journal_issue 6
_journal_name_full 'Acta Crystallographica Section E'
_journal_page_first m1051
_journal_page_last m1052
_journal_paper_doi 10.1107/S160053680501281X
_journal_volume 61
_journal_year 2005
_chemical_formula_iupac '[Sn (C5 H10 N S2) (C13 H23 O2) Cl2]'
_chemical_formula_moiety 'C18 H33 Cl2 N O2 S2 Sn'
_chemical_formula_sum 'C18 H33 Cl2 N O2 S2 Sn'
_chemical_formula_weight 549.16
_chemical_name_systematic
;
L-(-)-dichloro(N,N-diethyldithiocarbamato)(\b-menthoxycarbonylethyl)tin(IV)
;
_space_group_IT_number 19
_symmetry_cell_setting orthorhombic
_symmetry_space_group_name_Hall 'P 2ac 2ab'
_symmetry_space_group_name_H-M 'P 21 21 21'
_atom_sites_solution_hydrogens geom
_atom_sites_solution_primary direct
_atom_sites_solution_secondary difmap
_audit_creation_method SHELXL-97
_cell_angle_alpha 90
_cell_angle_beta 90
_cell_angle_gamma 90
_cell_formula_units_Z 4
_cell_length_a 10.3050(10)
_cell_length_b 12.0880(10)
_cell_length_c 20.341(2)
_cell_measurement_reflns_used 5645
_cell_measurement_temperature 295(2)
_cell_measurement_theta_max 24.7
_cell_measurement_theta_min 2.6
_cell_volume 2533.8(4)
_computing_cell_refinement 'SAINT (Bruker, 2002)'
_computing_data_collection 'SMART (Bruker, 2002)'
_computing_data_reduction SAINT
_computing_molecular_graphics 'ORTEP-II (Johnson, 1976)'
_computing_publication_material SHELXL97
_computing_structure_refinement 'SHELXL97 (Sheldrick, 1997)'
_computing_structure_solution 'averaging the two molecules described in P2~1~ (Lai et al., 2005)'
_diffrn_ambient_temperature 295(2)
_diffrn_measured_fraction_theta_full 0.99
_diffrn_measured_fraction_theta_max 0.99
_diffrn_measurement_device_type 'Bruker APEX area-detector'
_diffrn_measurement_method '\f and \w'
_diffrn_radiation_monochromator graphite
_diffrn_radiation_source 'fine-focus sealed tube'
_diffrn_radiation_type MoK\a
_diffrn_radiation_wavelength 0.71073
_diffrn_reflns_av_R_equivalents 0.030
_diffrn_reflns_av_sigmaI/netI 0.041
_diffrn_reflns_limit_h_max 12
_diffrn_reflns_limit_h_min -13
_diffrn_reflns_limit_k_max 14
_diffrn_reflns_limit_k_min -15
_diffrn_reflns_limit_l_max 26
_diffrn_reflns_limit_l_min -23
_diffrn_reflns_number 15820
_diffrn_reflns_theta_full 27.5
_diffrn_reflns_theta_max 27.5
_diffrn_reflns_theta_min 2.0
_diffrn_standards_decay_% 0
_diffrn_standards_interval_count 0
_diffrn_standards_interval_time 0
_diffrn_standards_number 0
_exptl_absorpt_coefficient_mu 1.396
_exptl_absorpt_correction_T_max 0.885
_exptl_absorpt_correction_T_min 0.675
_exptl_absorpt_correction_type multi-scan
_exptl_absorpt_process_details '(SADABS; Bruker, 2002)'
_exptl_crystal_colour Colorless
_exptl_crystal_density_diffrn 1.440
_exptl_crystal_density_method 'not measured'
_exptl_crystal_description 'Irregular block'
_exptl_crystal_F_000 1120
_exptl_crystal_size_max 0.27
_exptl_crystal_size_mid 0.12
_exptl_crystal_size_min 0.09
_refine_diff_density_max 0.52
_refine_diff_density_min -0.63
_refine_ls_abs_structure_details 'Flack parameter from 2417 Friedel pairs'
_refine_ls_abs_structure_Flack -0.02(2)
_refine_ls_extinction_method none
_refine_ls_goodness_of_fit_ref 1.00
_refine_ls_hydrogen_treatment constr
_refine_ls_matrix_type full
_refine_ls_number_parameters 235
_refine_ls_number_reflns 5665
_refine_ls_number_restraints 0
_refine_ls_restrained_S_all 1.00
_refine_ls_R_factor_all 0.041
_refine_ls_R_factor_gt 0.035
_refine_ls_shift/su_max 0.001
_refine_ls_shift/su_mean 0.000
_refine_ls_structure_factor_coef Fsqd
_refine_ls_weighting_details 'calc w = 1/[\s^2^(Fo^2^)+(0.0407P)^2^] where P = (Fo^2^+2Fc^2^)/3'
_refine_ls_weighting_scheme calc
_refine_ls_wR_factor_gt 0.075
_refine_ls_wR_factor_ref 0.079
_reflns_number_gt 5005
_reflns_number_total 5665
_reflns_threshold_expression I>2\s(I)
_cod_data_source_file tk6223.cif
_cod_data_source_block I
_cod_depositor_comments
;
The following automatic conversions were performed:
'_symmetry_cell_setting' value 'Orthorhombic' changed to 'orthorhombic'
according to '/home/saulius/struct/CIF-dictionaries/cif_core.dic'
dictionary named 'cif_core.dic' version 2.4.1 from
2010-06-29.

'_exptl_absorpt_correction_type' value 'Multi-scan' changed
to 'multi-scan' according to
'/home/saulius/struct/CIF-dictionaries/cif_core.dic' dictionary named
'cif_core.dic' version 2.4.1 from 2010-06-29.

Automatic conversion script
Id: cif_fix_enum 1527 2010-12-29 10:47:43Z saulius 

The following automatic conversions were performed:

'_symmetry_cell_setting' value 'Orthorhombic' changed to
'orthorhombic' according to
/home/saulius/struct/CIF-dictionaries/cif_core.dic dictionary named
'cif_core.dic' version 2.4.1 from
2010-06-29.

'_exptl_absorpt_correction_type' value 'Multi-scan'
changed to 'multi-scan' according to
/home/saulius/struct/CIF-dictionaries/cif_core.dic dictionary named
'cif_core.dic' version 2.4.1 from 2010-06-29.

Automatic conversion script
Id: cif_fix_values 1715 2011-07-08 13:25:40Z adriana 
;
_cod_database_code 2206087
_cod_database_fobs_code 2206087

loop_
_symmetry_equiv_pos_as_xyz
'x, y, z'
'-x+1/2, -y, z+1/2'
'-x, y+1/2, -z+1/2'
'x+1/2, -y+1/2, -z'

loop_
_atom_site_label
_atom_site_fract_x
_atom_site_fract_y
_atom_site_fract_z
_atom_site_U_iso_or_equiv
_atom_site_adp_type
_atom_site_calc_flag
_atom_site_refinement_flags
_atom_site_occupancy
_atom_site_type_symbol
Sn1 0.17309(2) 0.60715(2) 0.919890(10) 0.04835(8) Uani d . 1 Sn
Cl1 -0.03540(10) 0.69510(10) 0.91492(6) 0.0790(4) Uani d . 1 Cl
Cl2 0.13680(10) 0.53480(10) 1.02851(5) 0.0743(3) Uani d . 1 Cl
S1 0.11520(10) 0.42765(8) 0.87082(4) 0.0531(2) Uani d . 1 S
S2 0.21020(10) 0.61134(8) 0.78885(4) 0.0559(2) Uani d . 1 S
O1 0.3820(3) 0.5265(2) 0.9307(2) 0.0592(7) Uani d . 1 O
O2 0.5902(3) 0.5712(2) 0.9187(2) 0.0665(7) Uani d . 1 O
N1 0.1387(3) 0.4170(2) 0.74120(10) 0.0476(7) Uani d . 1 N
C1 0.1535(3) 0.4794(3) 0.7936(2) 0.0420(10) Uani d . 1 C
C2 0.0906(5) 0.3015(3) 0.7450(2) 0.0680(10) Uani d . 1 C
C3 0.1971(6) 0.2185(4) 0.7435(3) 0.100(2) Uani d . 1 C
C4 0.1707(5) 0.4560(3) 0.6743(2) 0.0590(10) Uani d . 1 C
C5 0.0567(5) 0.5063(4) 0.6405(2) 0.0800(10) Uani d . 1 C
C6 0.3003(4) 0.7448(3) 0.9329(2) 0.0620(10) Uani d . 1 C
C7 0.4351(4) 0.7150(3) 0.9106(2) 0.0650(10) Uani d . 1 C
C8 0.4669(4) 0.5955(3) 0.9212(2) 0.0520(10) Uani d . 1 C
C9 0.6284(4) 0.4552(3) 0.9292(2) 0.0620(10) Uani d . 1 C
C10 0.7034(5) 0.4506(4) 0.9926(2) 0.0770(10) Uani d . 1 C
C11 0.7456(5) 0.3318(4) 1.0079(3) 0.084(2) Uani d . 1 C
C12 0.8224(5) 0.2860(4) 0.9492(3) 0.090(2) Uani d . 1 C
C13 0.7502(6) 0.2972(4) 0.8859(3) 0.087(2) Uani d . 1 C
C14 0.7082(4) 0.4176(3) 0.8709(2) 0.0650(10) Uani d . 1 C
C15 0.8250(7) 0.3278(6) 1.0708(3) 0.123(2) Uani d . 1 C
C16 0.6414(5) 0.4335(4) 0.8039(2) 0.0760(10) Uani d . 1 C
C17 0.7361(6) 0.4152(4) 0.7470(3) 0.106(2) Uani d . 1 C
C18 0.5197(6) 0.3659(4) 0.7937(3) 0.102(2) Uani d . 1 C
H2a 0.0414 0.2925 0.7853 0.081 Uiso calc R 1 H
H2b 0.0324 0.2879 0.7084 0.081 Uiso calc R 1 H
H3a 0.1610 0.1454 0.7459 0.150 Uiso calc R 1 H
H3b 0.2538 0.2302 0.7803 0.150 Uiso calc R 1 H
H3c 0.2454 0.2262 0.7034 0.150 Uiso calc R 1 H
H4a 0.2021 0.3941 0.6484 0.071 Uiso calc R 1 H
H4b 0.2398 0.5103 0.6769 0.071 Uiso calc R 1 H
H5a 0.0816 0.5301 0.5973 0.120 Uiso calc R 1 H
H5b 0.0264 0.5686 0.6654 0.120 Uiso calc R 1 H
H5c -0.0115 0.4524 0.6371 0.120 Uiso calc R 1 H
H6a 0.2688 0.8074 0.9077 0.075 Uiso calc R 1 H
H6b 0.3020 0.7660 0.9789 0.075 Uiso calc R 1 H
H7a 0.4436 0.7321 0.8643 0.078 Uiso calc R 1 H
H7b 0.4973 0.7600 0.9344 0.078 Uiso calc R 1 H
H9a 0.5505 0.4091 0.9329 0.074 Uiso calc R 1 H
H10a 0.6497 0.4782 1.0282 0.092 Uiso calc R 1 H
H10b 0.7794 0.4976 0.9893 0.092 Uiso calc R 1 H
H11 0.6677 0.2864 1.0139 0.101 Uiso calc R 1 H
H12a 0.9043 0.3252 0.9459 0.107 Uiso calc R 1 H
H12b 0.8416 0.2085 0.9569 0.107 Uiso calc R 1 H
H13a 0.6736 0.2506 0.8875 0.105 Uiso calc R 1 H
H13b 0.8047 0.2707 0.8503 0.105 Uiso calc R 1 H
H14 0.7872 0.4627 0.8703 0.077 Uiso calc R 1 H
H15a 0.8510 0.2529 1.0794 0.185 Uiso calc R 1 H
H15b 0.7734 0.3545 1.1068 0.185 Uiso calc R 1 H
H15c 0.9006 0.3734 1.0660 0.185 Uiso calc R 1 H
H16 0.6150 0.5113 0.8018 0.091 Uiso calc R 1 H
H17a 0.6914 0.4251 0.7060 0.159 Uiso calc R 1 H
H17b 0.7704 0.3414 0.7492 0.159 Uiso calc R 1 H
H17c 0.8059 0.4675 0.7500 0.159 Uiso calc R 1 H
H18a 0.4611 0.3781 0.8297 0.153 Uiso calc R 1 H
H18b 0.5418 0.2888 0.7916 0.153 Uiso calc R 1 H
H18c 0.4788 0.3877 0.7533 0.153 Uiso calc R 1 H

loop_
_atom_site_aniso_label
_atom_site_aniso_U_11
_atom_site_aniso_U_22
_atom_site_aniso_U_33
_atom_site_aniso_U_12
_atom_site_aniso_U_13
_atom_site_aniso_U_23
Sn1 0.05470(10) 0.05340(10) 0.03700(10) 0.01300(10) -0.00510(10) -0.00670(10)
Cl1 0.0731(7) 0.1109(9) 0.0532(6) 0.0450(7) 0.0044(6) 0.0135(7)
Cl2 0.0935(9) 0.0908(8) 0.0387(5) 0.0229(7) -0.0050(5) 0.0052(5)
S1 0.0627(6) 0.0578(6) 0.0389(5) -0.0100(5) 0.0045(4) 0.0016(4)
S2 0.0809(7) 0.0443(4) 0.0426(5) -0.0103(5) 0.0046(4) -0.0040(4)
O1 0.0480(10) 0.0470(10) 0.082(2) 0.0010(10) -0.0020(10) -0.0010(10)
O2 0.052(2) 0.0500(10) 0.098(2) -0.0030(10) 0.014(2) -0.007(2)
N1 0.058(2) 0.045(2) 0.039(2) -0.0100(10) 0.0040(10) -0.0050(10)
C1 0.041(2) 0.048(2) 0.039(2) -0.001(2) 0.0010(10) -0.0030(10)
C2 0.090(3) 0.059(3) 0.055(2) -0.025(2) -0.002(2) -0.010(2)
C3 0.132(6) 0.059(3) 0.110(4) 0.017(3) -0.033(4) -0.007(3)
C4 0.078(3) 0.062(2) 0.037(2) -0.007(2) 0.009(2) -0.004(2)
C5 0.099(4) 0.086(3) 0.055(3) 0.001(3) -0.005(3) 0.011(2)
C6 0.084(3) 0.041(2) 0.062(2) 0.012(2) -0.020(2) -0.019(2)
C7 0.079(3) 0.043(2) 0.074(3) -0.005(2) -0.010(3) -0.012(2)
C8 0.055(2) 0.049(2) 0.053(2) 0.005(2) 0.000(2) -0.012(2)
C9 0.050(2) 0.047(2) 0.088(3) 0.000(2) 0.017(2) -0.001(2)
C10 0.077(4) 0.078(3) 0.076(3) 0.000(3) 0.020(3) -0.001(2)
C11 0.070(3) 0.079(3) 0.104(4) -0.002(3) 0.020(3) 0.024(3)
C12 0.074(3) 0.079(3) 0.116(4) 0.017(3) 0.022(3) 0.024(3)
C13 0.085(4) 0.064(3) 0.113(4) 0.017(3) 0.028(3) 0.001(3)
C14 0.052(2) 0.055(2) 0.086(3) 0.002(2) 0.016(2) -0.002(2)
C15 0.120(5) 0.141(5) 0.108(5) 0.002(5) -0.003(5) 0.043(4)
C16 0.089(4) 0.053(2) 0.086(3) 0.002(2) 0.012(3) -0.007(2)
C17 0.156(6) 0.063(3) 0.098(4) 0.002(3) 0.038(4) -0.007(3)
C18 0.104(4) 0.101(4) 0.101(4) -0.012(4) -0.006(3) -0.019(3)

loop_
_atom_type_symbol
_atom_type_description
_atom_type_scat_dispersion_real
_atom_type_scat_dispersion_imag
_atom_type_scat_source
C C 0.0033 0.0016 'International Tables Vol C Tables 4.2.6.8 and 6.1.1.4'
H H 0.0000 0.0000 'International Tables Vol C Tables 4.2.6.8 and 6.1.1.4'
N N 0.0061 0.0033 'International Tables Vol C Tables 4.2.6.8 and 6.1.1.4'
O O 0.0106 0.0060 'International Tables Vol C Tables 4.2.6.8 and 6.1.1.4'
S S 0.1246 0.1234 'International Tables Vol C Tables 4.2.6.8 and 6.1.1.4'
Cl Cl 0.1484 0.1585 'International Tables Vol C Tables 4.2.6.8 and 6.1.1.4'
Sn Sn -0.6537 1.4246 'International Tables Vol C Tables 4.2.6.8 and 6.1.1.4'

loop_
_geom_angle_atom_site_label_1
_geom_angle_atom_site_label_2
_geom_angle_atom_site_label_3
_geom_angle
_geom_angle_publ_flag
C6 Sn1 O1 75.60(10) yes
C6 Sn1 S1 152.40(10) yes
C6 Sn1 S2 91.20(10) yes
C6 Sn1 Cl1 102.10(10) yes
C6 Sn1 Cl2 105.30(10) yes
O1 Sn1 S1 84.02(7) yes
O1 Sn1 S2 88.32(8) yes
O1 Sn1 Cl1 176.49(8) yes
O1 Sn1 Cl2 84.63(8) yes
S1 Sn1 S2 69.50(3) yes
S1 Sn1 Cl1 98.98(4) yes
S1 Sn1 Cl2 90.83(4) yes
S2 Sn1 Cl1 94.43(4) yes
S2 Sn1 Cl2 159.72(4) yes
Cl1 Sn1 Cl2 93.47(4) yes
C1 S1 Sn1 89.70(10) no
C1 S2 Sn1 83.00(10) no
C8 O1 Sn1 110.7(2) no
C8 O2 C9 118.0(3) no
C1 N1 C4 122.6(3) no
C1 N1 C2 122.4(3) no
C4 N1 C2 115.0(3) no
N1 C1 S2 122.1(3) no
N1 C1 S1 120.0(3) no
S2 C1 S1 117.9(2) no
C3 C2 N1 112.8(4) no
N1 C4 C5 112.2(4) no
C7 C6 Sn1 110.0(2) no
C8 C7 C6 113.0(4) no
O1 C8 O2 123.3(3) no
O1 C8 C7 121.6(3) no
O2 C8 C7 115.1(4) no
O2 C9 C10 107.3(3) no
O2 C9 C14 108.5(3) no
C10 C9 C14 112.5(4) no
C9 C10 C11 110.8(4) no
C15 C11 C10 110.7(5) no
C15 C11 C12 111.5(5) no
C10 C11 C12 109.1(4) no
C13 C12 C11 112.4(4) no
C12 C13 C14 113.2(4) no
C9 C14 C16 114.4(4) no
C9 C14 C13 106.2(4) no
C16 C14 C13 114.6(4) no
C18 C16 C17 110.3(4) no
C18 C16 C14 115.2(4) no
C17 C16 C14 111.5(4) no
C3 C2 H2a 109.0 no
N1 C2 H2a 109.0 no
C3 C2 H2b 109.0 no
N1 C2 H2b 109.0 no
H2a C2 H2b 107.8 no
C2 C3 H3a 109.5 no
C2 C3 H3b 109.5 no
H3a C3 H3b 109.5 no
C2 C3 H3c 109.5 no
H3a C3 H3c 109.5 no
H3b C3 H3c 109.5 no
N1 C4 H4a 109.2 no
C5 C4 H4a 109.2 no
N1 C4 H4b 109.2 no
C5 C4 H4b 109.2 no
H4a C4 H4b 107.9 no
C4 C5 H5a 109.5 no
C4 C5 H5b 109.5 no
H5a C5 H5b 109.5 no
C4 C5 H5c 109.5 no
H5a C5 H5c 109.5 no
H5b C5 H5c 109.5 no
C7 C6 H6a 109.7 no
Sn1 C6 H6a 109.7 no
C7 C6 H6b 109.7 no
Sn1 C6 H6b 109.7 no
H6a C6 H6b 108.2 no
C8 C7 H7a 109.0 no
C6 C7 H7a 109.0 no
C8 C7 H7b 109.0 no
C6 C7 H7b 109.0 no
H7a C7 H7b 107.8 no
O2 C9 H9a 109.5 no
C10 C9 H9a 109.5 no
C14 C9 H9a 109.5 no
C9 C10 H10a 109.5 no
C11 C10 H10a 109.5 no
C9 C10 H10b 109.5 no
C11 C10 H10b 109.5 no
H10a C10 H10b 108.1 no
C15 C11 H11 108.5 no
C10 C11 H11 108.5 no
C12 C11 H11 108.5 no
C13 C12 H12a 109.1 no
C11 C12 H12a 109.1 no
C13 C12 H12b 109.1 no
C11 C12 H12b 109.1 no
H12a C12 H12b 107.9 no
C12 C13 H13a 108.9 no
C14 C13 H13a 108.9 no
C12 C13 H13b 108.9 no
C14 C13 H13b 108.9 no
H13a C13 H13b 107.8 no
C9 C14 H14 107.0 no
C16 C14 H14 107.0 no
C13 C14 H14 107.0 no
C11 C15 H15a 109.5 no
C11 C15 H15b 109.5 no
H15a C15 H15b 109.5 no
C11 C15 H15c 109.5 no
H15a C15 H15c 109.5 no
H15b C15 H15c 109.5 no
C18 C16 H16 106.4 no
C17 C16 H16 106.4 no
C14 C16 H16 106.4 no
C16 C17 H17a 109.5 no
C16 C17 H17b 109.5 no
H17a C17 H17b 109.5 no
C16 C17 H17c 109.5 no
H17a C17 H17c 109.5 no
H17b C17 H17c 109.5 no
C16 C18 H18a 109.5 no
C16 C18 H18b 109.5 no
H18a C18 H18b 109.5 no
C16 C18 H18c 109.5 no
H18a C18 H18c 109.5 no
H18b C18 H18c 109.5 no

loop_
_geom_bond_atom_site_label_1
_geom_bond_atom_site_label_2
_geom_bond_distance
_geom_bond_publ_flag
Sn1 C6 2.135(4) yes
Sn1 O1 2.374(3) yes
Sn1 S1 2.4620(10) yes
Sn1 S2 2.6930(10) yes
Sn1 Cl1 2.3990(10) yes
Sn1 Cl2 2.4050(10) yes
S1 C1 1.736(3) no
S2 C1 1.701(3) no
O1 C8 1.224(4) no
O2 C8 1.305(5) no
O2 C9 1.472(5) no
N1 C1 1.315(4) no
N1 C4 1.478(4) no
N1 C2 1.483(5) no
C2 C3 1.488(7) no
C4 C5 1.490(6) no
C6 C7 1.505(6) no
C7 C8 1.496(5) no
C9 C10 1.504(6) no
C9 C14 1.514(6) no
C10 C11 1.532(7) no
C11 C15 1.520(7) no
C11 C12 1.534(7) no
C12 C13 1.495(7) no
C13 C14 1.550(6) no
C14 C16 1.538(7) no
C16 C18 1.511(7) no
C16 C17 1.531(7) no
C2 H2a 0.97 no
C2 H2b 0.97 no
C3 H3a 0.96 no
C3 H3b 0.96 no
C3 H3c 0.96 no
C4 H4a 0.97 no
C4 H4b 0.97 no
C5 H5a 0.96 no
C5 H5b 0.96 no
C5 H5c 0.96 no
C6 H6a 0.97 no
C6 H6b 0.97 no
C7 H7a 0.97 no
C7 H7b 0.97 no
C9 H9a 0.98 no
C10 H10a 0.97 no
C10 H10b 0.97 no
C11 H11 0.98 no
C12 H12a 0.97 no
C12 H12b 0.97 no
C13 H13a 0.97 no
C13 H13b 0.97 no
C14 H14 0.98 no
C15 H15a 0.96 no
C15 H15b 0.96 no
C15 H15c 0.96 no
C16 H16 0.98 no
C17 H17a 0.96 no
C17 H17b 0.96 no
C17 H17c 0.96 no
C18 H18a 0.96 no
C18 H18b 0.96 no
C18 H18c 0.96 no

loop_
_geom_torsion_atom_site_label_1
_geom_torsion_atom_site_label_2
_geom_torsion_atom_site_label_3
_geom_torsion_atom_site_label_4
_geom_torsion
_geom_torsion_publ_flag
C6 Sn1 S1 C1 -49.1(3) no
O1 Sn1 S1 C1 -91.40(10) no
Cl1 Sn1 S1 C1 90.40(10) no
Cl2 Sn1 S1 C1 -175.90(10) no
S2 Sn1 S1 C1 -1.00(10) no
C6 Sn1 S2 C1 160.8(2) no
O1 Sn1 S2 C1 85.30(10) no
Cl1 Sn1 S2 C1 -96.90(10) no
Cl2 Sn1 S2 C1 15.7(2) no
S1 Sn1 S2 C1 1.00(10) no
C6 Sn1 O1 C8 -17.9(3) no
Cl2 Sn1 O1 C8 -125.3(3) no
S1 Sn1 O1 C8 143.3(3) no
S2 Sn1 O1 C8 73.8(3) no
C4 N1 C1 S2 0.3(5) no
C2 N1 C1 S2 179.4(3) no
C4 N1 C1 S1 -179.5(3) no
C2 N1 C1 S1 -0.5(5) no
Sn1 S2 C1 N1 178.6(3) no
Sn1 S2 C1 S1 -1.5(2) no
Sn1 S1 C1 N1 -178.5(3) no
Sn1 S1 C1 S2 1.6(2) no
C1 N1 C2 C3 -98.2(5) no
C4 N1 C2 C3 80.9(5) no
C1 N1 C4 C5 -92.0(5) no
C2 N1 C4 C5 88.9(4) no
O1 Sn1 C6 C7 25.3(3) no
Cl1 Sn1 C6 C7 -157.4(3) no
Cl2 Sn1 C6 C7 105.5(3) no
S1 Sn1 C6 C7 -18.4(5) no
S2 Sn1 C6 C7 -62.6(3) no
Sn1 C6 C7 C8 -32.0(5) no
Sn1 O1 C8 O2 -174.1(3) no
Sn1 O1 C8 C7 5.2(5) no
C9 O2 C8 O1 -1.1(6) no
C9 O2 C8 C7 179.5(4) no
C6 C7 C8 O1 17.4(6) no
C6 C7 C8 O2 -163.3(4) no
C8 O2 C9 C10 -113.5(4) no
C8 O2 C9 C14 124.7(4) no
O2 C9 C10 C11 179.3(4) no
C14 C9 C10 C11 -61.5(5) no
C9 C10 C11 C15 178.2(4) no
C9 C10 C11 C12 55.3(5) no
C15 C11 C12 C13 -175.6(5) no
C10 C11 C12 C13 -53.1(6) no
C11 C12 C13 C14 55.7(6) no
O2 C9 C14 C16 -54.8(5) no
C10 C9 C14 C16 -173.3(3) no
O2 C9 C14 C13 177.7(4) no
C10 C9 C14 C13 59.2(5) no
C12 C13 C14 C9 -56.4(5) no
C12 C13 C14 C16 176.2(4) no
C9 C14 C16 C18 -64.3(5) no
C13 C14 C16 C18 58.7(5) no
C9 C14 C16 C17 169.0(4) no
C13 C14 C16 C17 -68.0(5) no
